data_4119158
loop_
_publ_author_name
'Natalie D. Suhan'
'Stephen J. Loeb'
'S. Holger Eichhorn'

_publ_contact_author
;
 Stephen J. Loeb
 Department of Chemistry and Biochemistry
 University of Windsor
 Windsor, Ontario, Canada
 N9B 3P4
 
;
_publ_contact_author_email loeb@uwindsor.ca
_publ_contact_author_fax '+ 519 973-7098 '
_publ_contact_author_phone '+ 519 253-3000 ext 3529'
_publ_section_title
;
 Mesomorphic [2]Rotaxanes: Sheltering Ionic Cores with Interlocking
 Components
;
_journal_name_full 'Journal of the American Chemical Society'
_journal_page_first 400
_journal_page_last 408
_journal_paper_doi 10.1021/ja309558p
_journal_volume 135
_journal_year 2013
_chemical_formula_sum 'C74 H77 F12 N5 O29 S4'
_chemical_formula_weight 1856.65
_chemical_name_systematic
; 
 ? 
;
_space_group_IT_number 2
_symmetry_cell_setting triclinic
_symmetry_space_group_name_Hall '-P 1'
_symmetry_space_group_name_H-M 'P -1'
_atom_sites_solution_hydrogens geom
_atom_sites_solution_primary direct
_atom_sites_solution_secondary difmap
_audit_creation_method SHELXL-97
_cell_angle_alpha 104.939(3)
_cell_angle_beta 90.035(3)
_cell_angle_gamma 91.766(3)
_cell_formula_units_Z 2
_cell_length_a 12.442(3)
_cell_length_b 16.488(4)
_cell_length_c 20.443(5)
_cell_measurement_temperature 173(2)
_cell_measurement_theta_max 28.5
_cell_measurement_theta_min 1.5
_cell_volume 4049.9(17)
_computing_cell_refinement 'Bruker SAINT'
_computing_data_collection 'Bruker SMART'
_computing_data_reduction 'Bruker SHELXTL XPREP'
_computing_molecular_graphics 'Bruker SHELXTL XP'
_computing_publication_material 'Bruker SHELXTL XCIF'
_computing_structure_refinement 'SHELXL-97 (Sheldrick, 1997)'
_computing_structure_solution 'SHELXS-97 (Sheldrick, 1997)'
_diffrn_ambient_temperature 173(2)
_diffrn_measured_fraction_theta_full 0.992
_diffrn_measured_fraction_theta_max 0.992
_diffrn_measurement_device_type 'Bruker APEX-1 CCD'
_diffrn_measurement_method 'phi and omega scans'
_diffrn_radiation_monochromator graphite
_diffrn_radiation_source 'fine-focus sealed tube'
_diffrn_radiation_type MoK\a
_diffrn_radiation_wavelength 0.71073
_diffrn_reflns_av_R_equivalents 0.0437
_diffrn_reflns_av_sigmaI/netI 0.0515
_diffrn_reflns_limit_h_max 14
_diffrn_reflns_limit_h_min -14
_diffrn_reflns_limit_k_max 19
_diffrn_reflns_limit_k_min -19
_diffrn_reflns_limit_l_max 24
_diffrn_reflns_limit_l_min -24
_diffrn_reflns_number 38473
_diffrn_reflns_theta_full 25.00
_diffrn_reflns_theta_max 25.00
_diffrn_reflns_theta_min 1.93
_exptl_absorpt_coefficient_mu 0.231
_exptl_absorpt_correction_T_max 1.000000
_exptl_absorpt_correction_T_min 0.863733
_exptl_absorpt_correction_type empirical
_exptl_absorpt_process_details sadabs
_exptl_crystal_colour prism
_exptl_crystal_density_diffrn 1.523
_exptl_crystal_description orange
_exptl_crystal_F_000 1920
_exptl_crystal_size_max 0.44
_exptl_crystal_size_mid 0.28
_exptl_crystal_size_min 0.22
_refine_diff_density_max 1.011
_refine_diff_density_min -0.596
_refine_diff_density_rms 0.096
_refine_ls_extinction_method none
_refine_ls_goodness_of_fit_ref 1.072
_refine_ls_hydrogen_treatment constr
_refine_ls_matrix_type full
_refine_ls_number_parameters 1118
_refine_ls_number_reflns 14147
_refine_ls_number_restraints 0
_refine_ls_restrained_S_all 1.072
_refine_ls_R_factor_all 0.0981
_refine_ls_R_factor_gt 0.0808
_refine_ls_shift/su_max 0.000
_refine_ls_shift/su_mean 0.000
_refine_ls_structure_factor_coef Fsqd
_refine_ls_weighting_details 'calc w=1/[\s^2^(Fo^2^)+(0.0929P)^2^+16.0303P] where P=(Fo^2^+2Fc^2^)/3'
_refine_ls_weighting_scheme calc
_refine_ls_wR_factor_gt 0.2165
_refine_ls_wR_factor_ref 0.2277
_reflns_number_gt 11136
_reflns_number_total 14147
_reflns_threshold_expression >2sigma(I)
_cod_data_source_file ja309558p_si_003.cif
_cod_data_source_block NS4TT
_cod_original_cell_volume 4049.8(17)
_cod_database_code 4119158

loop_
_symmetry_equiv_pos_as_xyz
'x, y, z'
'-x, -y, -z'

loop_
_atom_site_label
_atom_site_type_symbol
_atom_site_fract_x
_atom_site_fract_y
_atom_site_fract_z
_atom_site_U_iso_or_equiv
_atom_site_adp_type
_atom_site_occupancy
_atom_site_symmetry_multiplicity
_atom_site_calc_flag
_atom_site_refinement_flags
O1 O 1.1673(3) 0.2114(2) 0.35049(19) 0.0395(9) Uani 1 1 d .
O2 O 1.1062(3) 0.1941(2) 0.44894(19) 0.0436(10) Uani 1 1 d .
O3 O 0.8571(3) 0.4120(2) 0.57942(19) 0.0467(10) Uani 1 1 d .
O4 O 0.7834(3) 0.4943(2) 0.52096(19) 0.0441(9) Uani 1 1 d .
N1 N 0.8994(3) 0.4029(2) 0.24645(18) 0.0224(8) Uani 1 1 d .
N2 N 0.5593(3) 0.1098(2) 0.02693(18) 0.0208(8) Uani 1 1 d .
C1 C 1.0439(4) 0.3460(3) 0.3546(2) 0.0242(10) Uani 1 1 d .
H1A H 1.0875 0.3254 0.3162 0.029 Uiso 1 1 calc R
C2 C 1.0439(4) 0.3069(3) 0.4079(2) 0.0249(10) Uani 1 1 d .
C3 C 0.9819(4) 0.3382(3) 0.4646(2) 0.0267(10) Uani 1 1 d .
H3A H 0.9826 0.3125 0.5012 0.032 Uiso 1 1 calc R
C4 C 0.9187(4) 0.4070(3) 0.4679(2) 0.0266(10) Uani 1 1 d .
C5 C 0.9183(4) 0.4450(3) 0.4149(2) 0.0260(10) Uani 1 1 d .
H5A H 0.8754 0.4924 0.4175 0.031 Uiso 1 1 calc R
C6 C 0.9809(4) 0.4141(3) 0.3577(2) 0.0237(10) Uani 1 1 d .
C7 C 1.1081(4) 0.2318(3) 0.4054(2) 0.0279(10) Uani 1 1 d .
C8 C 1.2409(5) 0.1438(4) 0.3456(3) 0.0454(14) Uani 1 1 d .
H8A H 1.2800 0.1344 0.3028 0.068 Uiso 1 1 calc R
H8B H 1.2003 0.0924 0.3471 0.068 Uiso 1 1 calc R
H8C H 1.2921 0.1589 0.3835 0.068 Uiso 1 1 calc R
C9 C 0.8515(4) 0.4368(3) 0.5296(3) 0.0345(12) Uani 1 1 d .
C10 C 0.7097(6) 0.5235(5) 0.5758(3) 0.0591(18) Uani 1 1 d .
H10A H 0.6629 0.5650 0.5648 0.089 Uiso 1 1 calc R
H10B H 0.7503 0.5495 0.6174 0.089 Uiso 1 1 calc R
H10C H 0.6658 0.4760 0.5824 0.089 Uiso 1 1 calc R
C11 C 0.9766(4) 0.4536(3) 0.2989(2) 0.0261(10) Uani 1 1 d .
H11A H 0.9526 0.5121 0.3147 0.031 Uiso 1 1 calc R
H11B H 1.0491 0.4548 0.2791 0.031 Uiso 1 1 calc R
C12 C 0.7940(4) 0.4013(3) 0.2595(2) 0.0280(10) Uani 1 1 d .
H12A H 0.7679 0.4360 0.3006 0.034 Uiso 1 1 calc R
C13 C 0.7230(4) 0.3503(3) 0.2147(2) 0.0277(10) Uani 1 1 d .
H13A H 0.6486 0.3497 0.2249 0.033 Uiso 1 1 calc R
C14 C 0.7603(3) 0.2995(3) 0.1541(2) 0.0205(9) Uani 1 1 d .
C15 C 0.8678(4) 0.3052(3) 0.1409(2) 0.0270(10) Uani 1 1 d .
H15A H 0.8953 0.2737 0.0989 0.032 Uiso 1 1 calc R
C16 C 0.9367(4) 0.3563(3) 0.1880(2) 0.0292(10) Uani 1 1 d .
H16A H 1.0115 0.3582 0.1788 0.035 Uiso 1 1 calc R
C17 C 0.6864(3) 0.2369(3) 0.1078(2) 0.0199(9) Uani 1 1 d .
C18 C 0.5762(4) 0.2332(3) 0.1164(2) 0.0240(10) Uani 1 1 d .
H18A H 0.5430 0.2757 0.1499 0.029 Uiso 1 1 calc R
C19 C 0.5140(4) 0.1681(3) 0.0765(2) 0.0259(10) Uani 1 1 d .
H19A H 0.4389 0.1646 0.0843 0.031 Uiso 1 1 calc R
C20 C 0.6646(4) 0.1150(3) 0.0156(2) 0.0258(10) Uani 1 1 d .
H20A H 0.6953 0.0743 -0.0206 0.031 Uiso 1 1 calc R
C21 C 0.7293(4) 0.1771(3) 0.0546(2) 0.0239(10) Uani 1 1 d .
H21A H 0.8040 0.1794 0.0453 0.029 Uiso 1 1 calc R
C22 C 0.4945(4) 0.0375(3) -0.0149(2) 0.0233(9) Uani 1 1 d .
H22A H 0.5205 0.0234 -0.0621 0.028 Uiso 1 1 calc R
H22B H 0.4181 0.0524 -0.0152 0.028 Uiso 1 1 calc R
O5 O 0.2179(2) 0.0033(2) -0.07532(16) 0.0268(7) Uani 1 1 d .
O6 O 0.2770(2) 0.0696(2) 0.06775(15) 0.0251(7) Uani 1 1 d .
O7 O 0.4103(2) 0.0544(2) 0.17335(16) 0.0270(7) Uani 1 1 d .
O8 O 0.3525(2) -0.0510(2) -0.17357(15) 0.0259(7) Uani 1 1 d .
C23 C 0.2502(3) -0.0823(3) -0.1838(2) 0.0223(9) Uani 1 1 d .
C24 C 0.2138(4) -0.1412(3) -0.2424(2) 0.0256(10) Uani 1 1 d .
H24A H 0.2621 -0.1612 -0.2785 0.031 Uiso 1 1 calc R
C25 C 0.1081(4) -0.1705(3) -0.2482(3) 0.0320(11) Uani 1 1 d .
H25A H 0.0848 -0.2103 -0.2885 0.038 Uiso 1 1 calc R
C26 C 0.0364(4) -0.1436(3) -0.1971(3) 0.0331(11) Uani 1 1 d .
H26A H -0.0360 -0.1644 -0.2016 0.040 Uiso 1 1 calc R
C27 C 0.0719(4) -0.0846(3) -0.1379(2) 0.0291(11) Uani 1 1 d .
H27A H 0.0230 -0.0653 -0.1020 0.035 Uiso 1 1 calc R
C28 C 0.1762(4) -0.0545(3) -0.1314(2) 0.0237(10) Uani 1 1 d .
C29 C 0.1439(4) 0.0398(3) -0.0232(2) 0.0293(11) Uani 1 1 d .
H29A H 0.1126 -0.0039 -0.0029 0.035 Uiso 1 1 calc R
H29B H 0.0846 0.0656 -0.0423 0.035 Uiso 1 1 calc R
C30 C 0.2048(4) 0.1056(3) 0.0296(2) 0.0277(10) Uani 1 1 d .
H30A H 0.2461 0.1430 0.0072 0.033 Uiso 1 1 calc R
H30B H 0.1531 0.1401 0.0607 0.033 Uiso 1 1 calc R
C31 C 0.2336(4) 0.0622(3) 0.1311(2) 0.0263(10) Uani 1 1 d .
H31A H 0.1623 0.0328 0.1233 0.032 Uiso 1 1 calc R
H31B H 0.2241 0.1188 0.1615 0.032 Uiso 1 1 calc R
C32 C 0.3079(4) 0.0141(3) 0.1633(2) 0.0262(10) Uani 1 1 d .
H32A H 0.2784 0.0100 0.2073 0.031 Uiso 1 1 calc R
H32B H 0.3140 -0.0435 0.1339 0.031 Uiso 1 1 calc R
C33 C 0.4766(4) 0.0200(3) 0.2157(2) 0.0273(10) Uani 1 1 d .
H33A H 0.4925 -0.0389 0.1924 0.033 Uiso 1 1 calc R
H33B H 0.4383 0.0201 0.2582 0.033 Uiso 1 1 calc R
C34 C 0.4215(3) -0.0705(3) -0.2315(2) 0.0254(10) Uani 1 1 d .
H34A H 0.3853 -0.0578 -0.2707 0.030 Uiso 1 1 calc R
H34B H 0.4370 -0.1311 -0.2436 0.030 Uiso 1 1 calc R
O101 O -0.3985(3) 0.7997(2) 0.0567(2) 0.0448(10) Uani 1 1 d .
O102 O -0.3445(3) 0.7697(2) 0.15212(18) 0.0357(8) Uani 1 1 d .
O103 O -0.6237(3) 0.5756(2) -0.10260(18) 0.0432(9) Uani 1 1 d .
O104 O -0.7252(3) 0.4914(2) -0.05619(19) 0.0437(9) Uani 1 1 d .
N101 N -0.6632(3) 0.5907(2) 0.23969(18) 0.0230(8) Uani 1 1 d .
N102 N -0.9563(3) 0.8879(2) 0.47135(18) 0.0205(8) Uani 1 1 d .
C101 C -0.5255(4) 0.6484(3) 0.0239(2) 0.0266(10) Uani 1 1 d .
H10D H -0.5100 0.6734 -0.0122 0.032 Uiso 1 1 calc R
C102 C -0.4962(4) 0.6425(3) 0.1388(2) 0.0247(10) Uani 1 1 d .
H10E H -0.4595 0.6627 0.1809 0.030 Uiso 1 1 calc R
C103 C -0.4756(4) 0.6798(3) 0.0863(2) 0.0254(10) Uani 1 1 d .
C104 C -0.5979(4) 0.5805(3) 0.0138(2) 0.0268(10) Uani 1 1 d .
C105 C -0.6210(4) 0.5452(3) 0.0671(2) 0.0257(10) Uani 1 1 d .
H10F H -0.6719 0.4997 0.0606 0.031 Uiso 1 1 calc R
C106 C -0.5707(4) 0.5755(3) 0.1298(2) 0.0228(9) Uani 1 1 d .
C107 C -0.4028(4) 0.7562(3) 0.0956(2) 0.0287(10) Uani 1 1 d .
C108 C -0.2722(4) 0.8427(4) 0.1663(3) 0.0425(13) Uani 1 1 d .
H10G H -0.2335 0.8469 0.2089 0.064 Uiso 1 1 calc R
H10H H -0.3136 0.8933 0.1702 0.064 Uiso 1 1 calc R
H10I H -0.2205 0.8372 0.1294 0.064 Uiso 1 1 calc R
C109 C -0.6487(4) 0.5503(3) -0.0545(3) 0.0311(11) Uani 1 1 d .
C110 C -0.7830(6) 0.4607(4) -0.1200(3) 0.0610(18) Uani 1 1 d .
H11C H -0.8373 0.4182 -0.1156 0.092 Uiso 1 1 calc R
H11D H -0.7323 0.4357 -0.1556 0.092 Uiso 1 1 calc R
H11E H -0.8182 0.5075 -0.1317 0.092 Uiso 1 1 calc R
C111 C -0.5949(4) 0.5358(3) 0.1871(2) 0.0280(10) Uani 1 1 d .
H11F H -0.6326 0.4808 0.1690 0.034 Uiso 1 1 calc R
H11G H -0.5265 0.5258 0.2082 0.034 Uiso 1 1 calc R
C112 C -0.6190(4) 0.6322(3) 0.2996(2) 0.0305(11) Uani 1 1 d .
H11H H -0.5458 0.6247 0.3091 0.037 Uiso 1 1 calc R
C113 C -0.6795(4) 0.6852(3) 0.3468(2) 0.0281(10) Uani 1 1 d .
H11I H -0.6473 0.7147 0.3886 0.034 Uiso 1 1 calc R
C114 C -0.7862(4) 0.6966(3) 0.3350(2) 0.0217(9) Uani 1 1 d .
C115 C -0.8302(4) 0.6513(3) 0.2730(2) 0.0261(10) Uani 1 1 d .
H11J H -0.9035 0.6573 0.2626 0.031 Uiso 1 1 calc R
C116 C -0.7670(4) 0.5979(3) 0.2271(2) 0.0270(10) Uani 1 1 d .
H11K H -0.7979 0.5657 0.1857 0.032 Uiso 1 1 calc R
C117 C -0.8503(4) 0.7594(3) 0.3845(2) 0.0207(9) Uani 1 1 d .
C118 C -0.8018(4) 0.8074(3) 0.4438(2) 0.0283(10) Uani 1 1 d .
H11L H -0.7311 0.7958 0.4555 0.034 Uiso 1 1 calc R
C119 C -0.8562(4) 0.8716(3) 0.4852(2) 0.0278(10) Uani 1 1 d .
H11M H -0.8215 0.9051 0.5249 0.033 Uiso 1 1 calc R
C120 C -1.0084(4) 0.8401(3) 0.4167(2) 0.0265(10) Uani 1 1 d .
H12B H -1.0808 0.8510 0.4078 0.032 Uiso 1 1 calc R
C121 C -0.9565(4) 0.7751(3) 0.3735(2) 0.0275(10) Uani 1 1 d .
H12C H -0.9943 0.7406 0.3355 0.033 Uiso 1 1 calc R
C122 C -1.0087(4) 0.9624(3) 0.5149(2) 0.0231(9) Uani 1 1 d .
H12D H -0.9778 0.9755 0.5612 0.028 Uiso 1 1 calc R
H12E H -1.0867 0.9501 0.5178 0.028 Uiso 1 1 calc R
O105 O -1.2783(2) 1.0149(2) 0.57760(16) 0.0267(7) Uani 1 1 d .
O106 O -1.2310(2) 0.9411(2) 0.43378(15) 0.0256(7) Uani 1 1 d .
O107 O -1.0997(2) 0.9394(2) 0.32158(16) 0.0268(7) Uani 1 1 d .
O108 O -1.1406(2) 1.0601(2) 0.67787(15) 0.0253(7) Uani 1 1 d .
C123 C -1.2403(3) 1.0932(3) 0.6889(2) 0.0224(9) Uani 1 1 d .
C124 C -1.2715(4) 1.1490(3) 0.7493(2) 0.0274(10) Uani 1 1 d .
H12F H -1.2217 1.1662 0.7859 0.033 Uiso 1 1 calc R
C125 C -1.3738(4) 1.1789(3) 0.7560(3) 0.0329(11) Uani 1 1 d .
H12G H -1.3949 1.2150 0.7979 0.039 Uiso 1 1 calc R
C126 C -1.4461(4) 1.1574(3) 0.7031(3) 0.0325(11) Uani 1 1 d .
H12H H -1.5157 1.1802 0.7076 0.039 Uiso 1 1 calc R
C127 C -1.4161(4) 1.1018(3) 0.6426(3) 0.0300(11) Uani 1 1 d .
H12I H -1.4662 1.0857 0.6061 0.036 Uiso 1 1 calc R
C128 C -1.3150(4) 1.0700(3) 0.6353(2) 0.0242(10) Uani 1 1 d .
C129 C -1.3573(4) 0.9779(3) 0.5271(2) 0.0269(10) Uani 1 1 d .
H12J H -1.3841 1.0208 0.5055 0.032 Uiso 1 1 calc R
H12K H -1.4190 0.9548 0.5479 0.032 Uiso 1 1 calc R
C130 C -1.3053(4) 0.9086(3) 0.4749(2) 0.0273(10) Uani 1 1 d .
H13B H -1.2669 0.8721 0.4981 0.033 Uiso 1 1 calc R
H13C H -1.3618 0.8738 0.4455 0.033 Uiso 1 1 calc R
C131 C -1.2740(4) 0.9409(3) 0.3694(2) 0.0272(10) Uani 1 1 d .
H13D H -1.3426 0.9706 0.3751 0.033 Uiso 1 1 calc R
H13E H -1.2886 0.8823 0.3427 0.033 Uiso 1 1 calc R
C132 C -1.1958(4) 0.9832(3) 0.3329(2) 0.0268(10) Uani 1 1 d .
H13F H -1.2273 0.9857 0.2890 0.032 Uiso 1 1 calc R
H13G H -1.1806 1.0414 0.3600 0.032 Uiso 1 1 calc R
C133 C -1.0282(4) 0.9737(3) 0.2808(2) 0.0298(11) Uani 1 1 d .
H13H H -1.0067 1.0320 0.3052 0.036 Uiso 1 1 calc R
H13I H -1.0654 0.9754 0.2384 0.036 Uiso 1 1 calc R
C134 C -1.0696(4) 1.0775(3) 0.7358(2) 0.0303(11) Uani 1 1 d .
H13J H -1.1070 1.0639 0.7745 0.036 Uiso 1 1 calc R
H13K H -1.0485 1.1379 0.7488 0.036 Uiso 1 1 calc R
S1 S 1.26812(10) 0.33441(8) 0.20281(7) 0.0330(3) Uani 1 1 d .
F1 F 1.4509(3) 0.3696(2) 0.2669(2) 0.0597(10) Uani 1 1 d .
F2 F 1.4100(3) 0.2385(2) 0.23620(18) 0.0555(9) Uani 1 1 d .
F3 F 1.3314(3) 0.3169(2) 0.32085(17) 0.0516(9) Uani 1 1 d .
O9 O 1.3292(3) 0.3293(3) 0.1423(2) 0.0475(10) Uani 1 1 d .
O10 O 1.1870(3) 0.2697(2) 0.1991(2) 0.0486(10) Uani 1 1 d .
O11 O 1.2348(3) 0.4174(2) 0.2366(2) 0.0429(9) Uani 1 1 d .
C35 C 1.3697(4) 0.3141(3) 0.2600(3) 0.0387(13) Uani 1 1 d .
S2 S 0.58117(10) 0.17849(8) 0.42626(6) 0.0300(3) Uani 1 1 d .
F4 F 0.6010(5) 0.2948(3) 0.3621(2) 0.0962(16) Uani 1 1 d .
F5 F 0.4826(5) 0.3183(3) 0.4394(3) 0.107(2) Uani 1 1 d .
F6 F 0.6486(5) 0.3332(3) 0.4665(3) 0.1111(19) Uani 1 1 d .
O12 O 0.5600(3) 0.1817(3) 0.49614(18) 0.0440(9) Uani 1 1 d .
O13 O 0.4988(3) 0.1381(3) 0.3797(2) 0.0593(12) Uani 1 1 d .
O14 O 0.6870(3) 0.1562(3) 0.4056(2) 0.0507(11) Uani 1 1 d .
C36 C 0.5782(6) 0.2874(4) 0.4240(4) 0.0590(18) Uani 1 1 d .
S101 S 0.06074(9) 0.80021(8) 0.07047(6) 0.0276(3) Uani 1 1 d .
F101 F 0.1957(3) 0.6843(3) 0.0157(2) 0.0718(12) Uani 1 1 d .
F102 F 0.1670(4) 0.6958(2) 0.12157(19) 0.0685(11) Uani 1 1 d .
F103 F 0.0490(4) 0.6369(2) 0.0476(2) 0.0783(13) Uani 1 1 d .
O109 O 0.0238(3) 0.7934(2) 0.00233(17) 0.0327(8) Uani 1 1 d .
O110 O -0.0229(3) 0.8021(3) 0.1189(2) 0.0478(10) Uani 1 1 d .
O111 O 0.1483(3) 0.8587(2) 0.09229(19) 0.0438(9) Uani 1 1 d .
C135 C 0.1213(5) 0.6986(4) 0.0636(3) 0.0414(13) Uani 1 1 d .
S102 S -0.28215(15) 0.63950(12) 0.31346(9) 0.0616(5) Uani 1 1 d .
F104 F -0.3235(11) 0.5828(6) 0.4136(4) 0.222(5) Uani 1 1 d .
F105 F -0.4020(6) 0.6935(4) 0.4168(3) 0.124(2) Uani 1 1 d .
F106 F -0.2464(8) 0.6986(7) 0.4393(5) 0.232(6) Uani 1 1 d .
O112 O -0.3678(5) 0.5983(8) 0.2805(3) 0.183(6) Uani 1 1 d .
O113 O -0.1864(4) 0.5972(4) 0.3026(4) 0.097(2) Uani 1 1 d .
O114 O -0.2624(11) 0.7244(6) 0.3107(6) 0.220(7) Uani 1 1 d .
C136 C -0.3136(9) 0.6554(6) 0.3995(4) 0.089(3) Uani 1 1 d .
N1S N -0.0978(5) 0.5481(4) -0.0984(3) 0.0635(15) Uani 1 1 d .
C1S C -0.1386(5) 0.6002(4) -0.0591(3) 0.0481(15) Uani 1 1 d .
C2S C -0.1929(5) 0.6649(4) -0.0113(3) 0.0513(15) Uani 1 1 d .
H2SA H -0.1401 0.7075 0.0129 0.077 Uiso 1 1 calc R
H2SB H -0.2314 0.6405 0.0212 0.077 Uiso 1 1 calc R
H2SC H -0.2443 0.6911 -0.0353 0.077 Uiso 1 1 calc R
O1W O -0.0636(4) 0.7042(4) 0.2186(3) 0.0784(15) Uani 1 1 d .

loop_
_atom_site_aniso_label
_atom_site_aniso_U_11
_atom_site_aniso_U_22
_atom_site_aniso_U_33
_atom_site_aniso_U_23
_atom_site_aniso_U_13
_atom_site_aniso_U_12
O1 0.047(2) 0.036(2) 0.043(2) 0.0199(17) 0.0115(17) 0.0176(17)
O2 0.060(3) 0.039(2) 0.042(2) 0.0264(18) 0.0140(18) 0.0166(18)
O3 0.071(3) 0.039(2) 0.034(2) 0.0152(18) 0.0198(19) 0.0091(19)
O4 0.056(2) 0.041(2) 0.034(2) 0.0055(17) 0.0118(18) 0.0169(18)
N1 0.028(2) 0.0183(18) 0.0217(19) 0.0064(15) -0.0027(15) 0.0001(15)
N2 0.0204(19) 0.0206(19) 0.0210(19) 0.0048(15) -0.0001(15) 0.0011(14)
C1 0.021(2) 0.026(2) 0.025(2) 0.0071(19) 0.0001(18) -0.0007(18)
C2 0.027(2) 0.024(2) 0.022(2) 0.0050(19) -0.0029(18) -0.0020(19)
C3 0.034(3) 0.024(2) 0.023(2) 0.0070(19) -0.0008(19) -0.0019(19)
C4 0.031(3) 0.021(2) 0.025(2) 0.0026(19) -0.0009(19) -0.0042(19)
C5 0.029(2) 0.019(2) 0.029(3) 0.0026(19) -0.0051(19) -0.0008(18)
C6 0.025(2) 0.022(2) 0.022(2) 0.0026(18) -0.0045(18) -0.0029(18)
C7 0.028(3) 0.026(2) 0.031(3) 0.009(2) -0.002(2) -0.0016(19)
C8 0.051(4) 0.032(3) 0.057(4) 0.016(3) 0.015(3) 0.019(3)
C9 0.044(3) 0.020(2) 0.036(3) 0.002(2) 0.006(2) -0.001(2)
C10 0.066(4) 0.065(4) 0.042(4) 0.004(3) 0.019(3) 0.023(3)
C11 0.030(3) 0.022(2) 0.027(2) 0.0069(19) -0.0028(19) -0.0018(19)
C12 0.029(3) 0.024(2) 0.027(2) -0.0018(19) 0.0010(19) 0.0037(19)
C13 0.022(2) 0.032(3) 0.027(2) 0.003(2) -0.0006(19) 0.0034(19)
C14 0.025(2) 0.019(2) 0.020(2) 0.0068(17) -0.0010(17) 0.0037(17)
C15 0.026(2) 0.031(3) 0.023(2) 0.004(2) 0.0003(19) -0.0002(19)
C16 0.025(2) 0.032(3) 0.029(3) 0.005(2) 0.0025(19) -0.002(2)
C17 0.028(2) 0.015(2) 0.019(2) 0.0079(17) 0.0003(17) 0.0031(17)
C18 0.026(2) 0.020(2) 0.022(2) -0.0011(18) 0.0040(18) 0.0017(18)
C19 0.023(2) 0.025(2) 0.028(2) 0.0032(19) 0.0043(19) 0.0022(18)
C20 0.029(3) 0.025(2) 0.021(2) 0.0014(19) 0.0015(19) 0.0056(19)
C21 0.024(2) 0.023(2) 0.024(2) 0.0037(19) 0.0035(18) 0.0015(18)
C22 0.022(2) 0.021(2) 0.024(2) 0.0012(19) -0.0024(18) -0.0010(18)
O5 0.0201(16) 0.0362(19) 0.0234(17) 0.0065(14) 0.0018(13) 0.0003(13)
O6 0.0238(16) 0.0279(17) 0.0239(16) 0.0064(13) 0.0041(13) 0.0055(13)
O7 0.0240(17) 0.0288(17) 0.0300(18) 0.0113(14) -0.0020(13) -0.0014(13)
O8 0.0207(16) 0.0318(18) 0.0235(16) 0.0040(14) 0.0021(13) -0.0001(13)
C23 0.021(2) 0.023(2) 0.026(2) 0.0136(19) -0.0002(18) 0.0024(18)
C24 0.027(2) 0.028(2) 0.023(2) 0.0069(19) -0.0023(18) 0.0031(19)
C25 0.032(3) 0.032(3) 0.033(3) 0.011(2) -0.008(2) 0.001(2)
C26 0.022(2) 0.037(3) 0.044(3) 0.019(2) -0.006(2) -0.004(2)
C27 0.022(2) 0.038(3) 0.030(3) 0.014(2) 0.0009(19) 0.003(2)
C28 0.024(2) 0.023(2) 0.026(2) 0.0098(19) -0.0023(18) 0.0029(18)
C29 0.019(2) 0.040(3) 0.032(3) 0.013(2) 0.0036(19) 0.008(2)
C30 0.028(2) 0.025(2) 0.031(3) 0.008(2) 0.005(2) 0.0074(19)
C31 0.022(2) 0.034(3) 0.021(2) 0.003(2) 0.0041(18) 0.0009(19)
C32 0.024(2) 0.029(2) 0.025(2) 0.006(2) 0.0022(19) -0.0018(19)
C33 0.024(2) 0.034(3) 0.026(2) 0.012(2) 0.0016(19) 0.0046(19)
C34 0.021(2) 0.034(3) 0.022(2) 0.008(2) 0.0052(18) 0.0081(19)
O101 0.056(2) 0.039(2) 0.043(2) 0.0196(18) -0.0051(18) -0.0128(18)
O102 0.041(2) 0.0325(19) 0.033(2) 0.0086(15) -0.0033(16) -0.0084(15)
O103 0.063(3) 0.040(2) 0.029(2) 0.0145(17) -0.0071(18) -0.0035(18)
O104 0.055(2) 0.041(2) 0.034(2) 0.0087(17) -0.0105(17) -0.0118(18)
N101 0.031(2) 0.0162(18) 0.022(2) 0.0057(15) 0.0083(16) 0.0030(15)
N102 0.022(2) 0.0185(18) 0.0204(19) 0.0043(15) 0.0024(15) 0.0042(15)
C101 0.031(3) 0.023(2) 0.026(2) 0.0075(19) 0.0056(19) 0.0068(19)
C102 0.027(2) 0.020(2) 0.025(2) 0.0027(18) 0.0051(19) 0.0081(18)
C103 0.024(2) 0.026(2) 0.028(2) 0.009(2) 0.0053(19) 0.0057(19)
C104 0.027(2) 0.024(2) 0.029(3) 0.004(2) 0.0025(19) 0.0097(19)
C105 0.027(2) 0.019(2) 0.029(3) 0.0044(19) 0.0066(19) 0.0048(18)
C106 0.030(2) 0.017(2) 0.022(2) 0.0062(18) 0.0094(18) 0.0067(18)
C107 0.029(3) 0.030(3) 0.028(3) 0.009(2) 0.004(2) 0.001(2)
C108 0.039(3) 0.037(3) 0.050(3) 0.010(3) -0.004(3) -0.009(2)
C109 0.031(3) 0.029(3) 0.033(3) 0.008(2) -0.002(2) 0.006(2)
C110 0.081(5) 0.055(4) 0.043(4) 0.009(3) -0.024(3) -0.017(4)
C111 0.041(3) 0.019(2) 0.024(2) 0.0042(19) 0.010(2) 0.007(2)
C112 0.028(3) 0.035(3) 0.030(3) 0.011(2) 0.006(2) 0.006(2)
C113 0.029(3) 0.034(3) 0.021(2) 0.006(2) 0.0045(19) 0.001(2)
C114 0.030(2) 0.018(2) 0.019(2) 0.0086(18) 0.0033(18) 0.0016(18)
C115 0.028(2) 0.023(2) 0.025(2) 0.0025(19) 0.0018(19) 0.0032(19)
C116 0.039(3) 0.015(2) 0.024(2) 0.0004(18) 0.003(2) 0.0009(19)
C117 0.029(2) 0.015(2) 0.019(2) 0.0057(17) 0.0030(18) -0.0016(17)
C118 0.026(2) 0.028(3) 0.030(3) 0.004(2) -0.002(2) 0.0042(19)
C119 0.026(2) 0.031(3) 0.023(2) 0.000(2) -0.0018(19) 0.0000(19)
C120 0.022(2) 0.030(3) 0.026(2) 0.006(2) -0.0030(19) 0.0049(19)
C121 0.033(3) 0.025(2) 0.021(2) -0.0005(19) -0.0029(19) 0.001(2)
C122 0.024(2) 0.023(2) 0.020(2) 0.0019(18) 0.0026(18) 0.0040(18)
O105 0.0232(17) 0.0330(18) 0.0230(17) 0.0051(14) 0.0011(13) 0.0039(13)
O106 0.0227(16) 0.0325(18) 0.0211(16) 0.0056(13) -0.0019(12) 0.0014(13)
O107 0.0256(17) 0.0334(18) 0.0237(17) 0.0111(14) 0.0022(13) 0.0053(14)
O108 0.0254(17) 0.0271(17) 0.0217(16) 0.0034(13) -0.0001(13) 0.0022(13)
C123 0.023(2) 0.023(2) 0.024(2) 0.0108(18) 0.0039(18) -0.0007(18)
C124 0.032(3) 0.026(2) 0.026(2) 0.009(2) 0.003(2) 0.001(2)
C125 0.040(3) 0.029(3) 0.030(3) 0.008(2) 0.011(2) 0.005(2)
C126 0.029(3) 0.030(3) 0.042(3) 0.014(2) 0.012(2) 0.008(2)
C127 0.024(2) 0.036(3) 0.034(3) 0.013(2) 0.004(2) 0.004(2)
C128 0.027(2) 0.025(2) 0.023(2) 0.0103(19) 0.0048(18) 0.0017(18)
C129 0.024(2) 0.031(3) 0.026(2) 0.008(2) -0.0035(19) -0.0025(19)
C130 0.028(2) 0.028(3) 0.027(2) 0.009(2) -0.0022(19) -0.0027(19)
C131 0.023(2) 0.033(3) 0.024(2) 0.004(2) -0.0027(18) 0.0054(19)
C132 0.026(2) 0.034(3) 0.020(2) 0.006(2) -0.0026(18) 0.008(2)
C133 0.028(3) 0.037(3) 0.027(3) 0.013(2) -0.002(2) 0.001(2)
C134 0.026(3) 0.044(3) 0.021(2) 0.010(2) -0.0024(19) -0.002(2)
S1 0.0295(7) 0.0269(6) 0.0417(7) 0.0071(5) 0.0075(5) 0.0004(5)
F1 0.0358(19) 0.063(2) 0.081(3) 0.021(2) -0.0069(17) -0.0095(16)
F2 0.068(2) 0.044(2) 0.057(2) 0.0135(17) 0.0139(18) 0.0294(17)
F3 0.060(2) 0.054(2) 0.0394(19) 0.0097(16) 0.0098(16) 0.0095(17)
O9 0.050(2) 0.052(2) 0.041(2) 0.0122(19) 0.0111(18) 0.0045(19)
O10 0.039(2) 0.040(2) 0.064(3) 0.010(2) 0.0008(19) -0.0080(17)
O11 0.044(2) 0.032(2) 0.055(2) 0.0134(18) 0.0127(18) 0.0092(16)
C35 0.035(3) 0.036(3) 0.042(3) 0.005(2) 0.012(2) 0.002(2)
S2 0.0293(6) 0.0343(7) 0.0252(6) 0.0055(5) -0.0015(5) 0.0031(5)
F4 0.157(5) 0.073(3) 0.079(3) 0.055(3) 0.018(3) 0.018(3)
F5 0.143(5) 0.098(4) 0.085(3) 0.025(3) 0.016(3) 0.089(4)
F6 0.172(6) 0.045(3) 0.105(4) 0.002(3) -0.028(4) -0.034(3)
O12 0.039(2) 0.065(3) 0.030(2) 0.0168(19) -0.0001(16) 0.0007(19)
O13 0.053(3) 0.081(3) 0.036(2) 0.005(2) -0.0082(19) -0.020(2)
O14 0.044(2) 0.068(3) 0.043(2) 0.018(2) 0.0036(18) 0.020(2)
C36 0.082(5) 0.044(4) 0.053(4) 0.015(3) -0.003(4) 0.015(4)
S101 0.0272(6) 0.0310(6) 0.0239(6) 0.0053(5) 0.0033(5) 0.0037(5)
F101 0.082(3) 0.074(3) 0.066(3) 0.024(2) 0.022(2) 0.052(2)
F102 0.101(3) 0.061(2) 0.048(2) 0.0215(19) -0.027(2) 0.018(2)
F103 0.101(3) 0.036(2) 0.099(3) 0.019(2) -0.030(3) -0.011(2)
O109 0.0337(19) 0.037(2) 0.0275(18) 0.0077(15) 0.0004(14) 0.0091(15)
O110 0.040(2) 0.064(3) 0.038(2) 0.012(2) 0.0120(17) 0.0024(19)
O111 0.043(2) 0.044(2) 0.040(2) 0.0053(18) -0.0024(17) -0.0092(17)
C135 0.051(3) 0.041(3) 0.036(3) 0.015(3) -0.003(3) 0.006(3)
S102 0.0630(11) 0.0712(12) 0.0605(11) 0.0303(9) 0.0197(9) 0.0396(9)
F104 0.432(16) 0.174(8) 0.105(5) 0.105(6) 0.075(8) 0.104(9)
F105 0.154(6) 0.127(5) 0.074(4) -0.009(3) 0.059(4) 0.024(4)
F106 0.214(9) 0.247(11) 0.150(7) -0.099(7) -0.092(7) -0.001(8)
O112 0.043(3) 0.408(16) 0.051(4) -0.028(6) -0.005(3) 0.045(6)
O113 0.056(3) 0.077(4) 0.142(6) -0.002(4) 0.009(3) 0.027(3)
O114 0.350(16) 0.109(7) 0.251(12) 0.126(8) 0.187(12) 0.120(9)
C136 0.137(9) 0.077(6) 0.048(5) 0.006(4) -0.015(5) 0.014(6)
N1S 0.067(4) 0.063(4) 0.058(4) 0.012(3) -0.008(3) -0.007(3)
C1S 0.053(4) 0.050(4) 0.042(3) 0.016(3) -0.007(3) -0.012(3)
C2S 0.064(4) 0.036(3) 0.051(4) 0.007(3) -0.008(3) -0.009(3)
O1W 0.080(4) 0.083(4) 0.069(3) 0.016(3) -0.009(3) -0.011(3)

loop_
_atom_type_symbol
_atom_type_description
_atom_type_scat_dispersion_real
_atom_type_scat_dispersion_imag
_atom_type_scat_source
C C 0.0033 0.0016 'International Tables Vol C Tables 4.2.6.8 and 6.1.1.4'
H H 0.0000 0.0000 'International Tables Vol C Tables 4.2.6.8 and 6.1.1.4'
N N 0.0061 0.0033 'International Tables Vol C Tables 4.2.6.8 and 6.1.1.4'
O O 0.0106 0.0060 'International Tables Vol C Tables 4.2.6.8 and 6.1.1.4'
F F 0.0171 0.0103 'International Tables Vol C Tables 4.2.6.8 and 6.1.1.4'
S S 0.1246 0.1234 'International Tables Vol C Tables 4.2.6.8 and 6.1.1.4'

loop_
_geom_angle_atom_site_label_1
_geom_angle_atom_site_label_2
_geom_angle_atom_site_label_3
_geom_angle
_geom_angle_site_symmetry_3
C7 O1 C8 117.0(4) .
C9 O4 C10 115.4(5) .
C16 N1 C12 120.0(4) .
C16 N1 C11 119.7(4) .
C12 N1 C11 120.1(4) .
C20 N2 C19 120.0(4) .
C20 N2 C22 118.9(4) .
C19 N2 C22 121.1(4) .
C6 C1 C2 120.3(4) .
C3 C2 C1 119.7(4) .
C3 C2 C7 118.5(4) .
C1 C2 C7 121.8(4) .
C2 C3 C4 120.1(4) .
C5 C4 C3 120.1(4) .
C5 C4 C9 122.2(4) .
C3 C4 C9 117.7(4) .
C4 C5 C6 120.3(4) .
C1 C6 C5 119.6(4) .
C1 C6 C11 120.4(4) .
C5 C6 C11 120.0(4) .
O2 C7 O1 124.2(4) .
O2 C7 C2 123.7(4) .
O1 C7 C2 112.1(4) .
O3 C9 O4 124.7(5) .
O3 C9 C4 124.7(5) .
O4 C9 C4 110.6(4) .
N1 C11 C6 108.9(4) .
N1 C12 C13 121.2(4) .
C12 C13 C14 119.9(4) .
C15 C14 C13 117.5(4) .
C15 C14 C17 121.6(4) .
C13 C14 C17 120.7(4) .
C14 C15 C16 120.6(4) .
N1 C16 C15 120.7(4) .
C18 C17 C21 117.2(4) .
C18 C17 C14 123.5(4) .
C21 C17 C14 119.2(4) .
C17 C18 C19 120.6(4) .
N2 C19 C18 120.2(4) .
N2 C20 C21 121.7(4) .
C20 C21 C17 120.2(4) .
N2 C22 C22 108.9(4) 2_655
C28 O5 C29 117.0(3) .
C30 O6 C31 113.4(3) .
C32 O7 C33 111.6(3) .
C23 O8 C34 116.0(3) .
O8 C23 C24 124.5(4) .
O8 C23 C28 117.5(4) .
C24 C23 C28 118.0(4) .
C25 C24 C23 120.6(4) .
C26 C25 C24 121.3(5) .
C25 C26 C27 118.7(4) .
C28 C27 C26 120.7(5) .
C27 C28 O5 124.7(4) .
C27 C28 C23 120.6(4) .
O5 C28 C23 114.7(4) .
O5 C29 C30 107.7(4) .
O6 C30 C29 112.2(4) .
O6 C31 C32 109.7(4) .
O7 C32 C31 110.3(4) .
O7 C33 C34 109.7(4) 2_655
O8 C34 C33 109.4(4) 2_655
C107 O102 C108 116.1(4) .
C109 O104 C110 116.1(4) .
C116 N101 C112 120.5(4) .
C116 N101 C111 120.0(4) .
C112 N101 C111 119.6(4) .
C119 N102 C120 120.5(4) .
C119 N102 C122 119.5(4) .
C120 N102 C122 119.9(4) .
C103 C101 C104 120.3(4) .
C103 C102 C106 120.1(4) .
C101 C103 C102 120.1(4) .
C101 C103 C107 118.1(4) .
C102 C103 C107 121.7(4) .
C101 C104 C105 119.3(4) .
C101 C104 C109 117.3(4) .
C105 C104 C109 123.4(4) .
C104 C105 C106 121.1(4) .
C105 C106 C102 119.0(4) .
C105 C106 C111 120.7(4) .
C102 C106 C111 120.3(4) .
O101 C107 O102 124.5(5) .
O101 C107 C103 123.8(5) .
O102 C107 C103 111.7(4) .
O103 C109 O104 123.8(5) .
O103 C109 C104 124.2(5) .
O104 C109 C104 112.0(4) .
N101 C111 C106 111.4(4) .
N101 C112 C113 120.0(4) .
C112 C113 C114 121.4(5) .
C113 C114 C115 117.2(4) .
C113 C114 C117 121.3(4) .
C115 C114 C117 121.4(4) .
C116 C115 C114 119.7(4) .
N101 C116 C115 121.1(4) .
C121 C117 C118 116.9(4) .
C121 C117 C114 123.2(4) .
C118 C117 C114 119.8(4) .
C119 C118 C117 119.9(4) .
N102 C119 C118 121.5(4) .
N102 C120 C121 119.8(4) .
C120 C121 C117 121.1(4) .
N102 C122 C122 109.6(4) 2_376
C128 O105 C129 116.4(3) .
C131 O106 C130 113.2(3) .
C132 O107 C133 111.3(3) .
C123 O108 C134 115.9(3) .
O108 C123 C124 124.2(4) .
O108 C123 C128 117.1(4) .
C124 C123 C128 118.6(4) .
C125 C124 C123 120.3(5) .
C124 C125 C126 121.0(5) .
C125 C126 C127 119.2(5) .
C128 C127 C126 120.6(5) .
C127 C128 O105 124.7(4) .
C127 C128 C123 120.2(4) .
O105 C128 C123 115.1(4) .
O105 C129 C130 108.0(4) .
O106 C130 C129 111.9(4) .
O106 C131 C132 109.6(4) .
O107 C132 C131 110.5(4) .
O107 C133 C134 110.9(4) 2_376
O108 C134 C133 109.8(4) 2_376
O10 S1 O9 116.0(3) .
O10 S1 O11 114.3(2) .
O9 S1 O11 114.8(2) .
O10 S1 C35 104.7(3) .
O9 S1 C35 101.7(2) .
O11 S1 C35 103.0(2) .
F3 C35 F1 108.2(5) .
F3 C35 F2 107.0(5) .
F1 C35 F2 107.1(4) .
F3 C35 S1 112.6(4) .
F1 C35 S1 110.6(4) .
F2 C35 S1 111.1(4) .
O14 S2 O13 114.9(3) .
O14 S2 O12 114.2(2) .
O13 S2 O12 115.1(2) .
O14 S2 C36 102.9(3) .
O13 S2 C36 104.0(3) .
O12 S2 C36 103.5(3) .
F6 C36 F5 108.5(6) .
F6 C36 F4 108.4(7) .
F5 C36 F4 107.3(6) .
F6 C36 S2 110.8(5) .
F5 C36 S2 111.4(6) .
F4 C36 S2 110.3(5) .
O111 S101 O110 115.6(2) .
O111 S101 O109 114.5(2) .
O110 S101 O109 114.8(2) .
O111 S101 C135 103.2(3) .
O110 S101 C135 103.3(3) .
O109 S101 C135 102.9(2) .
F103 C135 F102 107.6(5) .
F103 C135 F101 107.6(5) .
F102 C135 F101 108.4(5) .
F103 C135 S101 111.3(4) .
F102 C135 S101 111.2(4) .
F101 C135 S101 110.6(4) .
O112 S102 O113 115.8(5) .
O112 S102 O114 117.9(8) .
O113 S102 O114 109.0(6) .
O112 S102 C136 104.6(5) .
O113 S102 C136 107.4(5) .
O114 S102 C136 100.2(6) .
F106 C136 F105 103.5(9) .
F106 C136 F104 107.6(11) .
F105 C136 F104 106.9(10) .
F106 C136 S102 114.9(10) .
F105 C136 S102 114.2(7) .
F104 C136 S102 109.2(7) .
N1S C1S C2S 178.1(7) .

loop_
_geom_bond_atom_site_label_1
_geom_bond_atom_site_label_2
_geom_bond_distance
_geom_bond_site_symmetry_2
O1 C7 1.318(6) .
O1 C8 1.448(6) .
O2 C7 1.210(6) .
O3 C9 1.194(6) .
O4 C9 1.335(6) .
O4 C10 1.442(7) .
N1 C16 1.336(6) .
N1 C12 1.339(6) .
N1 C11 1.503(6) .
N2 C20 1.335(6) .
N2 C19 1.342(6) .
N2 C22 1.488(6) .
C1 C6 1.377(6) .
C1 C2 1.402(6) .
C2 C3 1.386(6) .
C2 C7 1.483(7) .
C3 C4 1.387(7) .
C4 C5 1.384(7) .
C4 C9 1.497(7) .
C5 C6 1.397(7) .
C6 C11 1.509(6) .
C12 C13 1.371(7) .
C13 C14 1.393(6) .
C14 C15 1.370(6) .
C14 C17 1.498(6) .
C15 C16 1.381(7) .
C17 C18 1.383(6) .
C17 C21 1.386(6) .
C18 C19 1.383(6) .
C20 C21 1.364(6) .
C22 C22 1.523(9) 2_655
O5 C28 1.378(6) .
O5 C29 1.432(5) .
O6 C30 1.427(6) .
O6 C31 1.435(5) .
O7 C32 1.409(5) .
O7 C33 1.426(5) .
O8 C23 1.354(5) .
O8 C34 1.438(5) .
C23 C24 1.397(6) .
C23 C28 1.407(6) .
C24 C25 1.381(7) .
C25 C26 1.367(7) .
C26 C27 1.404(7) .
C27 C28 1.369(6) .
C29 C30 1.503(7) .
C31 C32 1.493(7) .
C33 C34 1.484(7) 2_655
C34 C33 1.484(7) 2_655
O101 C107 1.201(6) .
O102 C107 1.329(6) .
O102 C108 1.447(6) .
O103 C109 1.200(6) .
O104 C109 1.333(6) .
O104 C110 1.452(7) .
N101 C116 1.331(6) .
N101 C112 1.347(6) .
N101 C111 1.499(6) .
N102 C119 1.327(6) .
N102 C120 1.344(6) .
N102 C122 1.488(5) .
C101 C103 1.386(7) .
C101 C104 1.388(7) .
C102 C103 1.388(6) .
C102 C106 1.396(6) .
C103 C107 1.498(7) .
C104 C105 1.387(7) .
C104 C109 1.489(7) .
C105 C106 1.390(7) .
C106 C111 1.508(6) .
C112 C113 1.366(7) .
C113 C114 1.376(7) .
C114 C115 1.396(6) .
C114 C117 1.497(6) .
C115 C116 1.375(6) .
C117 C121 1.384(7) .
C117 C118 1.391(6) .
C118 C119 1.371(7) .
C120 C121 1.378(7) .
C122 C122 1.528(9) 2_376
O105 C128 1.378(5) .
O105 C129 1.429(5) .
O106 C131 1.420(5) .
O106 C130 1.431(5) .
O107 C132 1.405(5) .
O107 C133 1.420(6) .
O108 C123 1.366(5) .
O108 C134 1.440(5) .
C123 C124 1.400(6) .
C123 C128 1.403(6) .
C124 C125 1.373(7) .
C125 C126 1.375(8) .
C126 C127 1.395(7) .
C127 C128 1.371(7) .
C129 C130 1.511(7) .
C131 C132 1.489(7) .
C133 C134 1.491(7) 2_376
C134 C133 1.491(7) 2_376
S1 O10 1.434(4) .
S1 O9 1.438(4) .
S1 O11 1.439(4) .
S1 C35 1.817(6) .
F1 C35 1.324(6) .
F2 C35 1.329(6) .
F3 C35 1.323(6) .
S2 O14 1.414(4) .
S2 O13 1.424(4) .
S2 O12 1.440(4) .
S2 C36 1.810(7) .
F4 C36 1.332(8) .
F5 C36 1.314(8) .
F6 C36 1.309(9) .
S101 O111 1.424(4) .
S101 O110 1.432(4) .
S101 O109 1.442(4) .
S101 C135 1.830(6) .
F101 C135 1.329(7) .
F102 C135 1.327(6) .
F103 C135 1.312(7) .
S102 O112 1.330(8) .
S102 O113 1.388(5) .
S102 O114 1.429(9) .
S102 C136 1.756(9) .
F104 C136 1.305(12) .
F105 C136 1.287(11) .
F106 C136 1.238(11) .
N1S C1S 1.146(8) .
C1S C2S 1.434(9) .
